data_4035846
loop_
_publ_author_name
'Skalenko, Yevhen A.'
'Druzhenko, Tetiana V.'
'Denisenko, Aleksandr V.'
'Samoilenko, Maryna V.'
'Dacenko, Oleksandr P.'
'Trofymchuk, Serhii A.'
'Grygorenko, Oleksandr O.'
'Tolmachev, Andrey A.'
'Mykhailiuk, Pavel K.'

_publ_section_title
;
 [2+2]-Photocycloaddition of N-Benzylmaleimide to Alkenes As an Approach
 to Functional 3-Azabicyclo[3.2.0]heptanes.
;
_journal_issue 12
_journal_name_full 'The Journal of organic chemistry'
_journal_page_first 6275
_journal_page_last 6289
_journal_paper_doi 10.1021/acs.joc.8b00077
_journal_volume 83
_journal_year 2018
_chemical_formula_sum 'C11 H13 N'
_chemical_formula_weight 159.22
_space_group_crystal_system orthorhombic
_space_group_IT_number 61
_space_group_name_Hall '-P 2ac 2ab'
_space_group_name_H-M_alt 'P b c a'
_atom_sites_solution_hydrogens geom
_audit_creation_method SHELXL-2014/7
_cell_angle_alpha 90
_cell_angle_beta 90
_cell_angle_gamma 90
_cell_formula_units_Z 8
_cell_length_a 10.874(2)
_cell_length_b 8.3249(15)
_cell_length_c 19.940(4)
_cell_measurement_reflns_used 464
_cell_measurement_temperature 293(2)
_cell_measurement_theta_max 18.8
_cell_measurement_theta_min 3.7
_cell_volume 1805.1(6)
_computing_structure_refinement 'SHELXL-2014/7 (Sheldrick, 2014)'
_diffrn_ambient_temperature 293(2)
_diffrn_detector_area_resol_mean 16.1827
_diffrn_measured_fraction_theta_full 0.972
_diffrn_measured_fraction_theta_max 0.972
_diffrn_measurement_device_type 'Xcalibur, Sapphire3'
_diffrn_radiation_type MoK\a
_diffrn_radiation_wavelength 0.71073
_diffrn_reflns_av_R_equivalents 0.1417
_diffrn_reflns_av_unetI/netI 0.0734
_diffrn_reflns_Laue_measured_fraction_full 0.972
_diffrn_reflns_Laue_measured_fraction_max 0.972
_diffrn_reflns_limit_h_max 12
_diffrn_reflns_limit_h_min -12
_diffrn_reflns_limit_k_max 9
_diffrn_reflns_limit_k_min -9
_diffrn_reflns_limit_l_max 22
_diffrn_reflns_limit_l_min -23
_diffrn_reflns_number 11268
_diffrn_reflns_point_group_measured_fraction_full 0.972
_diffrn_reflns_point_group_measured_fraction_max 0.972
_diffrn_reflns_theta_full 24.995
_diffrn_reflns_theta_max 24.995
_diffrn_reflns_theta_min 3.247
_diffrn_source 'Enhance (Mo) X-ray Source'
_exptl_absorpt_coefficient_mu 0.068
_exptl_absorpt_correction_T_max 1.000
_exptl_absorpt_correction_T_min 0.688
_exptl_absorpt_correction_type multi-scan
_exptl_absorpt_process_details
;
CrysAlis RED, Agilent Technologies,
Version 1.171.36.24 (release 03-12-2012 CrysAlis171 .NET)
(compiled Dec  3 2012,18:21:49)
Empirical absorption correction using spherical harmonics,
 implemented in SCALE3 ABSPACK scaling algorithm.
;
_exptl_crystal_colour colorless
_exptl_crystal_density_diffrn 1.172
_exptl_crystal_description plate
_exptl_crystal_F_000 688
_exptl_crystal_size_max 0.200
_exptl_crystal_size_mid 0.010
_exptl_crystal_size_min 0.010
_refine_diff_density_max 0.104
_refine_diff_density_min -0.120
_refine_diff_density_rms 0.029
_refine_ls_extinction_coef 0.0032(5)
_refine_ls_extinction_expression Fc^*^=kFc[1+0.001xFc^2^\l^3^/sin(2\q)]^-1/4^
_refine_ls_extinction_method 'SHELXL-2014/7 (Sheldrick 2014'
_refine_ls_goodness_of_fit_ref 0.888
_refine_ls_hydrogen_treatment constr
_refine_ls_matrix_type full
_refine_ls_number_parameters 110
_refine_ls_number_reflns 1540
_refine_ls_number_restraints 0
_refine_ls_restrained_S_all 0.888
_refine_ls_R_factor_all 0.1278
_refine_ls_R_factor_gt 0.0468
_refine_ls_shift/su_max 0.000
_refine_ls_shift/su_mean 0.000
_refine_ls_structure_factor_coef Fsqd
_refine_ls_weighting_details 'w=1/[\s^2^(Fo^2^)+(0.0286P)^2^] where P=(Fo^2^+2Fc^2^)/3'
_refine_ls_weighting_scheme calc
_refine_ls_wR_factor_gt 0.0828
_refine_ls_wR_factor_ref 0.0980
_reflns_Friedel_coverage 0.000
_reflns_number_gt 774
_reflns_number_total 1540
_reflns_threshold_expression 'I > 2\s(I)'
_cod_data_source_file jo8b00077_si_002.cif
_cod_data_source_block 41
_cod_database_code 4035846
_shelx_shelxl_version_number 2014/7
_shelx_space_group_comment
;
The symmetry employed for this shelxl refinement is uniquely defined
by the following loop, which should always be used as a source of
symmetry information in preference to the above space-group names.
They are only intended as comments.
;
_shelx_estimated_absorpt_t_min 0.986
_shelx_estimated_absorpt_t_max 0.999

loop_
_space_group_symop_operation_xyz
'x, y, z'
'-x+1/2, -y, z+1/2'
'-x, y+1/2, -z+1/2'
'x+1/2, -y+1/2, -z'
'-x, -y, -z'
'x-1/2, y, -z-1/2'
'x, -y-1/2, z-1/2'
'-x-1/2, y-1/2, z'

loop_
_atom_site_label
_atom_site_type_symbol
_atom_site_fract_x
_atom_site_fract_y
_atom_site_fract_z
_atom_site_U_iso_or_equiv
_atom_site_adp_type
_atom_site_occupancy
_atom_site_site_symmetry_order
_atom_site_calc_flag
_atom_site_refinement_flags_posn
_atom_site_refinement_flags_adp
N1 N 0.44601(16) 0.26173(19) 0.54884(9) 0.0518(5) Uani 1 1 d . .
C1 C 0.53673(19) 0.0189(2) 0.44950(10) 0.0481(6) Uani 1 1 d . .
H1 H 0.5712 0.1190 0.4318 0.058 Uiso 1 1 calc R U
C2 C 0.40880(19) 0.0356(2) 0.48176(10) 0.0500(6) Uani 1 1 d . .
H2 H 0.3458 -0.0360 0.4633 0.060 Uiso 1 1 calc R U
C3 C 0.3667(2) 0.2055(2) 0.49395(11) 0.0578(7) Uani 1 1 d . .
H3A H 0.3777 0.2709 0.4541 0.069 Uiso 1 1 calc R U
H3B H 0.2808 0.2082 0.5070 0.069 Uiso 1 1 calc R U
C4 C 0.4465(2) 0.1262(2) 0.59536(11) 0.0575(6) Uani 1 1 d . .
H4A H 0.3695 0.1199 0.6198 0.069 Uiso 1 1 calc R U
H4B H 0.5136 0.1353 0.6272 0.069 Uiso 1 1 calc R U
C5 C 0.4016(2) 0.4114(2) 0.57774(12) 0.0652(7) Uani 1 1 d . .
H5A H 0.3236 0.3908 0.5998 0.078 Uiso 1 1 calc R U
H5B H 0.3864 0.4870 0.5417 0.078 Uiso 1 1 calc R U
C6 C 0.4876(2) 0.4880(2) 0.62749(11) 0.0521(6) Uani 1 1 d . .
C7 C 0.4424(2) 0.6051(3) 0.66958(12) 0.0682(7) Uani 1 1 d . .
H7 H 0.3587 0.6282 0.6687 0.082 Uiso 1 1 calc R U
C8 C 0.5172(3) 0.6890(3) 0.71284(13) 0.0824(9) Uani 1 1 d . .
H8 H 0.4847 0.7696 0.7399 0.099 Uiso 1 1 calc R U
C9 C 0.6398(3) 0.6531(3) 0.71583(13) 0.0793(9) Uani 1 1 d . .
H9 H 0.6910 0.7090 0.7450 0.095 Uiso 1 1 calc R U
C10 C 0.6873(2) 0.5337(3) 0.67545(13) 0.0697(8) Uani 1 1 d . .
H10 H 0.7704 0.5080 0.6779 0.084 Uiso 1 1 calc R U
C11 C 0.6115(2) 0.4523(2) 0.63137(11) 0.0596(7) Uani 1 1 d . .
H11 H 0.6442 0.3726 0.6040 0.072 Uiso 1 1 calc R U

loop_
_atom_site_aniso_label
_atom_site_aniso_U_11
_atom_site_aniso_U_22
_atom_site_aniso_U_33
_atom_site_aniso_U_23
_atom_site_aniso_U_13
_atom_site_aniso_U_12
N1 0.0479(13) 0.0471(10) 0.0604(11) -0.0021(10) -0.0081(10) 0.0037(9)
C1 0.0452(15) 0.0453(13) 0.0537(13) 0.0074(12) -0.0019(12) -0.0028(10)
C2 0.0430(15) 0.0472(13) 0.0598(14) 0.0017(12) -0.0076(12) -0.0018(10)
C3 0.0448(17) 0.0617(15) 0.0668(16) 0.0021(13) -0.0082(13) 0.0053(11)
C4 0.0489(17) 0.0643(14) 0.0592(14) 0.0039(14) 0.0008(13) -0.0003(11)
C5 0.0508(18) 0.0583(15) 0.0866(18) -0.0124(14) -0.0067(14) 0.0090(12)
C6 0.0509(18) 0.0470(13) 0.0583(15) 0.0007(13) 0.0021(13) 0.0018(11)
C7 0.059(2) 0.0764(17) 0.0689(16) -0.0099(15) -0.0013(15) 0.0050(14)
C8 0.089(3) 0.085(2) 0.0734(19) -0.0159(16) -0.0056(19) 0.0138(16)
C9 0.093(3) 0.080(2) 0.0655(18) -0.0019(16) -0.0191(18) -0.0178(17)
C10 0.0469(19) 0.0820(19) 0.0803(19) 0.0147(16) -0.0105(15) -0.0115(14)
C11 0.0485(19) 0.0610(15) 0.0693(16) 0.0003(13) 0.0025(14) 0.0022(12)

loop_
_atom_type_symbol
_atom_type_description
_atom_type_scat_dispersion_real
_atom_type_scat_dispersion_imag
_atom_type_scat_source
C C 0.0033 0.0016 'International Tables Vol C Tables 4.2.6.8 and 6.1.1.4'
H H 0.0000 0.0000 'International Tables Vol C Tables 4.2.6.8 and 6.1.1.4'
N N 0.0061 0.0033 'International Tables Vol C Tables 4.2.6.8 and 6.1.1.4'

loop_
_geom_angle_atom_site_label_1
_geom_angle_atom_site_label_2
_geom_angle_atom_site_label_3
_geom_angle
_geom_angle_site_symmetry_1
_geom_angle_site_symmetry_3
C5 N1 C4 114.26(17) . .
C5 N1 C3 111.88(17) . .
C4 N1 C3 103.23(16) . .
C4 C1 C2 115.37(16) 5_656 .
C4 C1 C2 103.97(15) 5_656 5_656
C2 C1 C2 90.13(17) . 5_656
C3 C2 C1 115.29(16) . .
C3 C2 C1 104.27(17) . 5_656
C1 C2 C1 89.87(17) . 5_656
N1 C3 C2 103.94(17) . .
N1 C4 C1 103.97(16) . 5_656
N1 C5 C6 114.68(19) . .
C7 C6 C11 117.8(2) . .
C7 C6 C5 118.7(2) . .
C11 C6 C5 123.5(2) . .
C8 C7 C6 122.0(3) . .
C9 C8 C7 119.5(3) . .
C8 C9 C10 119.8(3) . .
C9 C10 C11 120.1(3) . .
C6 C11 C10 120.7(2) . .

loop_
_geom_bond_atom_site_label_1
_geom_bond_atom_site_label_2
_geom_bond_distance
_geom_bond_site_symmetry_2
N1 C5 1.455(2) .
N1 C4 1.461(2) .
N1 C3 1.470(2) .
C1 C4 1.514(2) 5_656
C1 C2 1.539(3) .
C1 C2 1.560(3) 5_656
C2 C3 1.506(2) .
C2 C1 1.560(3) 5_656
C4 C1 1.514(2) 5_656
C5 C6 1.505(3) .
C6 C7 1.377(3) .
C6 C11 1.382(3) .
C7 C8 1.376(3) .
C8 C9 1.367(4) .
C9 C10 1.379(3) .
C10 C11 1.383(3) .

loop_
_geom_torsion_atom_site_label_1
_geom_torsion_atom_site_label_2
_geom_torsion_atom_site_label_3
_geom_torsion_atom_site_label_4
_geom_torsion
_geom_torsion_site_symmetry_1
_geom_torsion_site_symmetry_4
C4 C1 C2 C3 -148.68(17) 5_656 .
C2 C1 C2 C3 105.8(2) 5_656 .
C4 C1 C2 C1 105.56(19) 5_656 5_656
C2 C1 C2 C1 0.001(0) 5_656 5_656
C5 N1 C3 C2 -167.37(17) . .
C4 N1 C3 C2 -44.0(2) . .
C1 C2 C3 N1 -70.5(2) . .
C1 C2 C3 N1 26.3(2) 5_656 .
C5 N1 C4 C1 165.82(17) . 5_656
C3 N1 C4 C1 44.09(19) . 5_656
C4 N1 C5 C6 71.4(2) . .
C3 N1 C5 C6 -171.78(18) . .
N1 C5 C6 C7 -163.82(19) . .
N1 C5 C6 C11 19.1(3) . .
C11 C6 C7 C8 2.1(3) . .
C5 C6 C7 C8 -175.1(2) . .
C6 C7 C8 C9 -1.8(4) . .
C7 C8 C9 C10 0.2(4) . .
C8 C9 C10 C11 1.0(4) . .
C7 C6 C11 C10 -1.0(3) . .
C5 C6 C11 C10 176.1(2) . .
C9 C10 C11 C6 -0.5(3) . .
